data_7041509
loop_
_publ_author_name
'Chiang, Chun-Hung'
'Tzeng, Yen-Wen'
'Yang, Chen-I'
'Nakano, Motohiro'
'Wan, Wun-Long'
'Lai, Long-Li'
'Lee, Gene-Hsiang'

_publ_section_title
;
 The synthesis of three new Cu5, Cu8 and Cu12 clusters via the use of a
 semi-flexible aminotriazine-based bis-methylpyridine ligand.
;
_journal_issue 4
_journal_name_full 'Dalton transactions (Cambridge, England : 2003)'
_journal_page_first 1237
_journal_page_last 1248
_journal_paper_doi 10.1039/c6dt04236h
_journal_volume 46
_journal_year 2017
_chemical_formula_sum 'C100 H118 Cl10 Cu8 N16 O42'
_chemical_formula_weight 3078.92
_chemical_name_systematic
; 
 ? 
;
_space_group_crystal_system triclinic
_space_group_IT_number 2
_space_group_name_Hall '-P 1'
_space_group_name_H-M_alt 'P -1'
_symmetry_space_group_name_Hall '-P 1'
_symmetry_space_group_name_H-M 'P -1'
_atom_sites_solution_hydrogens mixed
_audit_creation_method SHELXL-2014
_audit_update_record
;
2016-12-08 deposited with the CCDC.
2016-12-08 downloaded from the CCDC.
;
_cell_angle_alpha 116.752(2)
_cell_angle_beta 91.136(2)
_cell_angle_gamma 96.267(2)
_cell_formula_units_Z 1
_cell_length_a 12.8590(12)
_cell_length_b 15.8190(15)
_cell_length_c 16.8926(16)
_cell_measurement_reflns_used 4145
_cell_measurement_temperature 150(2)
_cell_measurement_theta_max 23.52
_cell_measurement_theta_min 2.17
_cell_volume 3040.9(5)
_computing_cell_refinement 'Bruker SMART'
_computing_data_collection 'Bruker APEX2'
_computing_data_reduction 'Bruker SAINT'
_computing_molecular_graphics 'Bruker SHELXTL'
_computing_publication_material 'Bruker SHELXTL'
_computing_structure_refinement 'SHELXL-2014 (Sheldrick, 2014)'
_computing_structure_solution 'Bruker SHELXTL'
_diffrn_ambient_temperature 150(2)
_diffrn_measured_fraction_theta_full 0.999
_diffrn_measured_fraction_theta_max 0.997
_diffrn_measurement_device_type 'CCD area detector'
_diffrn_measurement_method 'phi and omega scans'
_diffrn_radiation_type MoK\a
_diffrn_radiation_wavelength 0.71073
_diffrn_reflns_av_R_equivalents 0.0474
_diffrn_reflns_av_unetI/netI 0.0736
_diffrn_reflns_Laue_measured_fraction_full 0.999
_diffrn_reflns_Laue_measured_fraction_max 0.997
_diffrn_reflns_limit_h_max 15
_diffrn_reflns_limit_h_min -15
_diffrn_reflns_limit_k_max 19
_diffrn_reflns_limit_k_min -19
_diffrn_reflns_limit_l_max 19
_diffrn_reflns_limit_l_min -20
_diffrn_reflns_number 25028
_diffrn_reflns_point_group_measured_fraction_full 0.999
_diffrn_reflns_point_group_measured_fraction_max 0.997
_diffrn_reflns_theta_full 25.242
_diffrn_reflns_theta_max 25.591
_diffrn_reflns_theta_min 1.598
_exptl_absorpt_coefficient_mu 1.681
_exptl_absorpt_correction_T_max 0.7453
_exptl_absorpt_correction_T_min 0.6494
_exptl_absorpt_correction_type multi-scan
_exptl_absorpt_process_details SADABS
_exptl_crystal_colour black
_exptl_crystal_density_diffrn 1.681
_exptl_crystal_description needle
_exptl_crystal_F_000 1568
_exptl_crystal_size_max 0.28
_exptl_crystal_size_mid 0.18
_exptl_crystal_size_min 0.09
_refine_diff_density_max 1.591
_refine_diff_density_min -1.364
_refine_diff_density_rms 0.128
_refine_ls_extinction_method none
_refine_ls_goodness_of_fit_ref 1.108
_refine_ls_hydrogen_treatment mixed
_refine_ls_matrix_type full
_refine_ls_number_parameters 817
_refine_ls_number_reflns 11420
_refine_ls_number_restraints 263
_refine_ls_restrained_S_all 1.113
_refine_ls_R_factor_all 0.1067
_refine_ls_R_factor_gt 0.0675
_refine_ls_shift/su_max 0.019
_refine_ls_shift/su_mean 0.000
_refine_ls_structure_factor_coef Fsqd
_refine_ls_weighting_details 'w=1/[\s^2^(Fo^2^)+(0.1046P)^2^+3.1597P] where P=(Fo^2^+2Fc^2^)/3'
_refine_ls_weighting_scheme calc
_refine_ls_wR_factor_gt 0.1821
_refine_ls_wR_factor_ref 0.2085
_reflns_Friedel_coverage 0.000
_reflns_number_gt 7443
_reflns_number_total 11420
_reflns_threshold_expression 'I > 2\s(I)'
_cod_data_source_file c6dt04236h2.cif
_cod_data_source_block complex_2
_cod_depositor_comments 'Adding full bibliography for 7041508--7041510.cif.'
_cod_database_code 7041509
_shelx_space_group_comment
; 
The symmetry employed for this shelxl refinement is uniquely defined 
by the following loop, which should always be used as a source of 
symmetry information in preference to the above space-group names. 
They are only intended as comments. 
;
_shelxl_version_number 2014-3

loop_
_space_group_symop_operation_xyz
'x, y, z'
'-x, -y, -z'

loop_
_atom_site_label
_atom_site_type_symbol
_atom_site_fract_x
_atom_site_fract_y
_atom_site_fract_z
_atom_site_U_iso_or_equiv
_atom_site_adp_type
_atom_site_occupancy
_atom_site_site_symmetry_order
_atom_site_calc_flag
_atom_site_refinement_flags_posn
_atom_site_refinement_flags_adp
C1 C 0.8709(5) 0.6159(5) 0.3732(4) 0.0274(14) Uani 1 1 d . .
C2 C 0.7120(5) 0.6505(5) 0.3509(4) 0.0324(15) Uani 1 1 d . .
C3 C 0.7264(5) 0.5275(5) 0.3792(4) 0.0308(15) Uani 1 1 d . .
C4 C 0.6979(8) 0.7952(6) 0.3343(6) 0.0623(12) Uani 1 1 d . U
H4A H 0.6536 0.8032 0.2916 0.075 Uiso 1 1 calc R U
H4B H 0.7667 0.7858 0.3117 0.075 Uiso 1 1 calc R U
C5 C 0.7078(8) 0.8842(7) 0.4209(6) 0.0655(11) Uani 1 1 d . U
C6 C 0.7653(8) 0.8946(7) 0.4949(6) 0.0676(11) Uani 1 1 d . U
H6 H 0.7983 0.8438 0.4916 0.081 Uiso 1 1 calc R U
C7 C 0.7759(8) 0.9773(7) 0.5736(7) 0.0699(11) Uani 1 1 d . U
H7 H 0.8147 0.9820 0.6227 0.084 Uiso 1 1 calc R U
C8 C 0.7277(8) 1.0540(7) 0.5789(7) 0.0718(11) Uani 1 1 d . U
H8 H 0.7389 1.1121 0.6301 0.086 Uiso 1 1 calc R U
C9 C 0.6650(8) 1.0439(7) 0.5098(6) 0.0715(11) Uani 1 1 d . U
H9 H 0.6290 1.0938 0.5149 0.086 Uiso 1 1 calc R U
C10 C 0.6534(8) 0.9599(7) 0.4310(7) 0.0690(11) Uani 1 1 d . U
H10 H 0.6089 0.9537 0.3841 0.083 Uiso 1 1 calc R U
C11 C 0.5405(7) 0.7003(8) 0.3488(7) 0.0768(14) Uani 1 1 d . U
H11A H 0.5214 0.7612 0.3914 0.092 Uiso 1 1 calc R U
H11B H 0.5219 0.6543 0.3711 0.092 Uiso 1 1 calc R U
C12 C 0.4790(8) 0.6684(8) 0.2610(8) 0.0806(13) Uani 1 1 d . U
C13 C 0.4964(8) 0.5875(9) 0.1889(7) 0.0830(13) Uani 1 1 d . U
H13 H 0.5469 0.5515 0.1929 0.100 Uiso 1 1 calc R U
C14 C 0.4369(8) 0.5585(9) 0.1077(8) 0.0862(13) Uani 1 1 d . U
H14 H 0.4483 0.5051 0.0560 0.103 Uiso 1 1 calc R U
C15 C 0.3626(8) 0.6132(9) 0.1098(8) 0.0871(13) Uani 1 1 d . U
H15 H 0.3284 0.6001 0.0558 0.104 Uiso 1 1 calc R U
C16 C 0.3318(8) 0.6890(9) 0.1872(8) 0.0869(13) Uani 1 1 d . U
H16 H 0.2717 0.7168 0.1870 0.104 Uiso 1 1 calc R U
C17 C 0.3960(8) 0.7174(9) 0.2604(8) 0.0843(13) Uani 1 1 d . U
H17 H 0.3849 0.7711 0.3119 0.101 Uiso 1 1 calc R U
C18 C 1.0232(6) 0.7292(5) 0.3850(5) 0.0401(10) Uani 1 1 d . U
H18A H 1.0926 0.7502 0.4159 0.048 Uiso 1 1 calc R U
H18B H 0.9777 0.7758 0.4191 0.048 Uiso 1 1 calc R U
C19 C 1.0288(6) 0.7242(5) 0.2941(5) 0.0411(9) Uani 1 1 d . U
C20 C 1.0251(6) 0.8016(5) 0.2782(5) 0.0429(9) Uani 1 1 d . U
H20 H 1.0149 0.8604 0.3240 0.051 Uiso 1 1 calc R U
C21 C 1.0365(6) 0.7910(5) 0.1938(5) 0.0437(9) Uani 1 1 d . U
H21 H 1.0338 0.8428 0.1820 0.052 Uiso 1 1 calc R U
C22 C 1.0521(6) 0.7036(5) 0.1265(5) 0.0435(9) Uani 1 1 d . U
H22 H 1.0608 0.6958 0.0692 0.052 Uiso 1 1 calc R U
C23 C 1.0545(6) 0.6285(5) 0.1457(5) 0.0429(10) Uani 1 1 d . U
H23 H 1.0645 0.5693 0.1004 0.051 Uiso 1 1 calc R U
C24 C 0.5649(5) 0.4398(6) 0.3930(5) 0.0407(11) Uani 1 1 d . U
H24A H 0.5440 0.5025 0.4281 0.049 Uiso 1 1 calc R U
H24B H 0.5425 0.3996 0.4207 0.049 Uiso 1 1 calc R U
C25 C 0.5146(5) 0.3969(5) 0.2994(5) 0.0427(10) Uani 1 1 d . U
C26 C 0.4168(6) 0.4129(6) 0.2796(5) 0.0464(9) Uani 1 1 d . U
H26 H 0.3771 0.4500 0.3248 0.056 Uiso 1 1 calc R U
C27 C 0.3785(6) 0.3740(6) 0.1932(5) 0.0489(10) Uani 1 1 d . U
H27 H 0.3122 0.3840 0.1790 0.059 Uiso 1 1 calc R U
C28 C 0.4387(6) 0.3193(6) 0.1261(5) 0.0490(10) Uani 1 1 d . U
H28 H 0.4145 0.2935 0.0666 0.059 Uiso 1 1 calc R U
C29 C 0.5340(6) 0.3045(6) 0.1502(5) 0.0483(11) Uani 1 1 d . U
H29 H 0.5741 0.2667 0.1057 0.058 Uiso 1 1 calc R U
C30 C 1.0941(6) 0.3621(6) 0.1147(5) 0.0452(10) Uani 1 1 d . U
C31 C 1.1543(6) 0.3167(6) 0.0334(5) 0.0477(9) Uani 1 1 d . U
C32 C 1.2040(6) 0.3704(6) -0.0036(5) 0.0499(9) Uani 1 1 d . U
H32 H 1.1983 0.4352 0.0199 0.060 Uiso 1 1 calc R U
C33 C 1.2635(6) 0.3269(6) -0.0773(5) 0.0523(10) Uani 1 1 d . U
H33 H 1.2957 0.3622 -0.1038 0.063 Uiso 1 1 calc R U
C34 C 1.2732(6) 0.2321(6) -0.1093(5) 0.0536(10) Uani 1 1 d . U
H34 H 1.3153 0.2036 -0.1558 0.064 Uiso 1 1 calc R U
C35 C 1.2219(6) 0.1790(6) -0.0736(5) 0.0530(10) Uani 1 1 d . U
H35 H 1.2271 0.1141 -0.0973 0.064 Uiso 1 1 calc R U
C36 C 1.1617(6) 0.2212(6) -0.0020(5) 0.0504(9) Uani 1 1 d . U
H36 H 1.1264 0.1845 0.0218 0.061 Uiso 1 1 calc R U
C37 C 0.7887(7) 0.1679(6) 0.1306(5) 0.0516(11) Uani 1 1 d . U
C38 C 0.7615(7) 0.0731(6) 0.0512(5) 0.0544(9) Uani 1 1 d . U
C39 C 0.8371(7) 0.0339(6) -0.0076(5) 0.0573(10) Uani 1 1 d . U
H39 H 0.9054 0.0652 0.0039 0.069 Uiso 1 1 calc R U
C40 C 0.8102(7) -0.0523(6) -0.0837(5) 0.0594(10) Uani 1 1 d . U
H40 H 0.8602 -0.0781 -0.1239 0.071 Uiso 1 1 calc R U
C41 C 0.7104(7) -0.0994(6) -0.0995(5) 0.0599(10) Uani 1 1 d . U
H41 H 0.6930 -0.1573 -0.1503 0.072 Uiso 1 1 calc R U
C42 C 0.6360(7) -0.0621(6) -0.0413(5) 0.0588(10) Uani 1 1 d . U
H42 H 0.5685 -0.0948 -0.0526 0.071 Uiso 1 1 calc R U
C43 C 0.6605(7) 0.0235(6) 0.0339(5) 0.0566(10) Uani 1 1 d . U
H43 H 0.6096 0.0484 0.0733 0.068 Uiso 1 1 calc R U
C44 C 0.5571(8) 0.1654(7) 0.3213(7) 0.072(3) Uani 1 1 d . U
H44 H 0.5112 0.1713 0.2775 0.086 Uiso 1 1 calc R U
C45 C 0.4934(10) 0.1730(10) 0.3988(8) 0.106(4) Uani 1 1 d . U
H45A H 0.5351 0.1610 0.4395 0.159 Uiso 1 1 calc R U
H45B H 0.4315 0.1269 0.3768 0.159 Uiso 1 1 calc R U
H45C H 0.4736 0.2361 0.4289 0.159 Uiso 1 1 calc R U
C46 C 0.5955(13) 0.0696(11) 0.2774(10) 0.127(5) Uani 1 1 d . U
H46A H 0.6474 0.0703 0.2376 0.152 Uiso 1 1 calc R U
H46B H 0.5377 0.0213 0.2446 0.152 Uiso 1 1 calc R U
H46C H 0.6259 0.0558 0.3220 0.152 Uiso 1 1 calc R U
C47 C 0.8990(8) 0.0965(6) 0.3014(7) 0.072(3) Uani 1 1 d . U
H47 H 0.8289 0.0820 0.2710 0.086 Uiso 1 1 calc R U
C48 C 0.8976(11) 0.0507(9) 0.3619(9) 0.113(5) Uani 1 1 d . U
H48A H 0.9679 0.0558 0.3854 0.169 Uiso 1 1 calc R U
H48B H 0.8692 -0.0154 0.3292 0.169 Uiso 1 1 calc R U
H48C H 0.8549 0.0824 0.4099 0.169 Uiso 1 1 calc R U
C49 C 0.9751(9) 0.0575(8) 0.2326(8) 0.094(4) Uani 1 1 d . U
H49A H 0.9741 0.0875 0.1943 0.140 Uiso 1 1 calc R U
H49B H 0.9558 -0.0101 0.1982 0.140 Uiso 1 1 calc R U
H49C H 1.0443 0.0701 0.2611 0.140 Uiso 1 1 calc R U
C50 C 0.6597(12) 0.1410(12) 0.8937(8) 0.126(5) Uani 1 1 d . .
H50A H 0.7003 0.2038 0.9178 0.151 Uiso 1 1 calc R U
H50B H 0.6798 0.1107 0.9294 0.151 Uiso 1 1 calc R U
Cl1 Cl 0.80146(13) 0.42144(13) 0.11537(10) 0.0360(4) Uani 1 1 d . .
Cl2 Cl 0.73876(13) 0.37922(13) 0.56956(11) 0.0384(4) Uani 1 1 d . .
Cl3 Cl 0.21687(18) 0.27761(17) 0.37343(13) 0.0602(6) Uani 1 1 d . .
Cl4 Cl 0.5258(4) 0.1538(4) 0.9024(3) 0.1551(18) Uani 1 1 d . .
Cl5 Cl 0.6901(3) 0.0754(3) 0.7878(3) 0.1394(15) Uani 1 1 d . .
Cu1 Cu 0.92335(6) 0.46803(6) 0.42432(5) 0.0281(2) Uani 1 1 d . .
Cu2 Cu 1.04197(6) 0.53393(6) 0.26237(5) 0.0309(2) Uani 1 1 d . .
Cu3 Cu 0.70954(6) 0.32445(6) 0.27870(5) 0.0319(2) Uani 1 1 d . .
Cu4 Cu 0.94935(6) 0.32650(6) 0.22860(5) 0.0319(2) Uani 1 1 d . .
H1 H 1.048(4) 0.376(4) 0.453(4) 0.038 Uiso 1 1 d D U
H2 H 0.868(6) 0.302(5) 0.338(5) 0.038 Uiso 1 1 d . U
H3 H 1.090(2) 0.439(5) 0.323(5) 0.038 Uiso 1 1 d D U
H4 H 1.001(5) 0.622(5) 0.425(5) 0.038 Uiso 1 1 d . U
H7A H 0.711(5) 0.446(5) 0.433(3) 0.038 Uiso 1 1 d D U
H12 H 0.681(8) 0.218(7) 0.371(6) 0.07(3) Uiso 1 1 d . .
N1 N 0.8322(4) 0.5437(4) 0.3898(3) 0.0272(12) Uani 1 1 d . .
N2 N 0.8184(4) 0.6709(4) 0.3535(3) 0.0293(12) Uani 1 1 d . .
N3 N 0.6634(4) 0.5751(4) 0.3592(3) 0.0290(12) Uani 1 1 d . .
N4 N 0.9827(4) 0.6357(4) 0.3790(4) 0.0296(12) Uani 1 1 d . .
N5 N 1.0427(4) 0.6374(4) 0.2283(4) 0.0337(13) Uani 1 1 d . .
N6 N 0.6533(5) 0.7102(4) 0.3420(4) 0.0431(13) Uani 1 1 d . U
N7 N 0.6808(4) 0.4479(4) 0.3892(3) 0.0298(12) Uani 1 1 d D .
N8 N 0.5729(4) 0.3420(4) 0.2351(4) 0.0357(13) Uani 1 1 d . .
O1 O 1.0047(3) 0.4131(3) 0.4811(3) 0.0313(10) Uani 1 1 d D .
O2 O 0.8549(3) 0.3427(3) 0.3257(3) 0.0294(10) Uani 1 1 d . .
O3 O 1.0289(3) 0.4463(3) 0.3114(3) 0.0298(10) Uani 1 1 d D .
O4 O 1.1027(4) 0.4521(3) 0.1537(3) 0.0384(11) Uani 1 1 d . .
O5 O 1.0417(4) 0.3055(3) 0.1359(3) 0.0406(12) Uani 1 1 d . .
O6 O 0.7128(4) 0.2082(3) 0.1710(3) 0.0400(12) Uani 1 1 d . .
O7 O 0.8845(4) 0.2004(3) 0.1500(3) 0.0410(12) Uani 1 1 d . .
O8 O 0.8496(4) 0.4331(4) 0.1999(3) 0.0447(13) Uani 1 1 d . .
O9 O 0.7135(5) 0.4722(6) 0.1351(4) 0.081(2) Uani 1 1 d . .
O10 O 0.7726(5) 0.3231(4) 0.0591(4) 0.0696(18) Uani 1 1 d . .
O11 O 0.8748(4) 0.4599(4) 0.0752(4) 0.0629(16) Uani 1 1 d . .
O12 O 0.6440(5) 0.2405(4) 0.3500(4) 0.0498(14) Uani 1 1 d . .
O13 O 0.9218(5) 0.1965(4) 0.3517(5) 0.0676(17) Uani 1 1 d . .
H13A H 0.9806 0.2100 0.3772 0.101 Uiso 1 1 calc R U
O14 O 0.7878(4) 0.4488(5) 0.5444(4) 0.0598(16) Uani 1 1 d . .
O15 O 0.7677(6) 0.2892(5) 0.5112(4) 0.082(2) Uani 1 1 d . .
O16 O 0.6292(4) 0.3803(5) 0.5619(4) 0.0643(18) Uani 1 1 d . .
O17 O 0.7765(4) 0.4066(4) 0.6595(3) 0.0511(14) Uani 1 1 d . .
O18 O 0.1418(5) 0.2559(5) 0.4274(4) 0.0726(18) Uani 1 1 d . .
O19 O 0.2533(6) 0.1918(5) 0.3124(4) 0.094(3) Uani 1 1 d . .
O20 O 0.1622(6) 0.3158(5) 0.3258(5) 0.091(2) Uani 1 1 d . .
O21 O 0.3013(5) 0.3443(6) 0.4300(4) 0.086(2) Uani 1 1 d . .

loop_
_atom_site_aniso_label
_atom_site_aniso_U_11
_atom_site_aniso_U_22
_atom_site_aniso_U_33
_atom_site_aniso_U_23
_atom_site_aniso_U_13
_atom_site_aniso_U_12
C1 0.024(3) 0.037(4) 0.015(3) 0.007(3) -0.005(2) 0.002(3)
C2 0.031(4) 0.046(4) 0.017(3) 0.011(3) -0.001(3) 0.006(3)
C3 0.036(4) 0.037(4) 0.011(3) 0.005(3) -0.003(3) 0.001(3)
C4 0.074(3) 0.059(2) 0.066(2) 0.037(2) 0.003(2) 0.025(2)
C5 0.076(3) 0.061(2) 0.068(2) 0.0339(19) 0.003(2) 0.024(2)
C6 0.077(3) 0.062(2) 0.070(2) 0.0316(19) 0.003(2) 0.024(2)
C7 0.078(3) 0.063(2) 0.071(2) 0.0298(19) 0.002(2) 0.023(2)
C8 0.080(3) 0.064(2) 0.072(2) 0.029(2) 0.003(2) 0.023(2)
C9 0.080(3) 0.064(2) 0.073(2) 0.0296(19) 0.002(2) 0.024(2)
C10 0.079(3) 0.062(2) 0.071(2) 0.0316(19) 0.002(2) 0.024(2)
C11 0.054(2) 0.097(3) 0.087(3) 0.051(3) -0.017(2) 0.003(2)
C12 0.058(2) 0.099(3) 0.089(3) 0.049(2) -0.019(2) 0.002(2)
C13 0.060(2) 0.101(3) 0.089(3) 0.048(2) -0.019(2) 0.001(2)
C14 0.063(2) 0.103(3) 0.091(3) 0.046(2) -0.019(2) 0.000(2)
C15 0.064(2) 0.103(3) 0.092(3) 0.046(2) -0.020(2) 0.001(2)
C16 0.063(2) 0.103(3) 0.093(3) 0.046(2) -0.020(2) 0.002(2)
C17 0.061(2) 0.101(3) 0.091(3) 0.047(2) -0.020(2) 0.003(2)
C18 0.036(2) 0.042(2) 0.043(2) 0.0209(18) -0.0007(17) 0.0024(17)
C19 0.0370(18) 0.0427(19) 0.0441(19) 0.0208(16) -0.0007(16) 0.0029(16)
C20 0.0389(18) 0.0440(19) 0.0456(18) 0.0209(16) -0.0009(15) 0.0034(16)
C21 0.0402(18) 0.0452(19) 0.0459(18) 0.0216(16) -0.0010(15) 0.0035(16)
C22 0.0404(19) 0.0459(19) 0.0450(19) 0.0220(16) -0.0013(16) 0.0034(16)
C23 0.040(2) 0.046(2) 0.044(2) 0.0220(18) -0.0015(18) 0.0037(18)
C24 0.030(2) 0.051(2) 0.037(2) 0.0181(18) -0.0036(17) 0.0001(18)
C25 0.0306(18) 0.052(2) 0.0390(18) 0.0167(17) -0.0046(15) 0.0005(16)
C26 0.0329(18) 0.055(2) 0.0415(18) 0.0142(16) -0.0062(15) 0.0012(16)
C27 0.0348(18) 0.056(2) 0.0432(18) 0.0129(16) -0.0083(15) 0.0017(16)
C28 0.0359(18) 0.056(2) 0.0427(19) 0.0129(17) -0.0093(16) 0.0012(17)
C29 0.036(2) 0.055(2) 0.042(2) 0.0134(18) -0.0094(17) 0.0009(18)
C30 0.047(2) 0.063(2) 0.0279(18) 0.0214(17) 0.0021(16) 0.0157(19)
C31 0.0491(19) 0.065(2) 0.0296(16) 0.0203(15) 0.0036(14) 0.0152(17)
C32 0.0509(19) 0.066(2) 0.0311(16) 0.0193(16) 0.0051(15) 0.0145(17)
C33 0.0530(19) 0.068(2) 0.0324(17) 0.0184(16) 0.0061(15) 0.0141(18)
C34 0.054(2) 0.069(2) 0.0332(17) 0.0172(16) 0.0060(15) 0.0148(18)
C35 0.0532(19) 0.068(2) 0.0332(17) 0.0173(16) 0.0053(15) 0.0152(18)
C36 0.0510(19) 0.066(2) 0.0317(16) 0.0186(16) 0.0044(15) 0.0151(17)
C37 0.067(2) 0.042(2) 0.0373(19) 0.0116(17) 0.0028(18) -0.0002(19)
C38 0.068(2) 0.0434(19) 0.0391(17) 0.0094(15) 0.0029(16) -0.0007(17)
C39 0.070(2) 0.045(2) 0.0410(18) 0.0075(15) 0.0032(17) -0.0010(17)
C40 0.071(2) 0.046(2) 0.0423(18) 0.0061(16) 0.0030(17) -0.0010(17)
C41 0.071(2) 0.047(2) 0.0428(18) 0.0057(16) 0.0023(17) -0.0013(17)
C42 0.070(2) 0.046(2) 0.0423(18) 0.0062(16) 0.0020(17) -0.0012(17)
C43 0.069(2) 0.044(2) 0.0408(18) 0.0076(15) 0.0023(17) -0.0008(17)
C44 0.067(6) 0.067(6) 0.079(7) 0.035(5) -0.005(5) -0.011(5)
C45 0.103(10) 0.125(11) 0.079(8) 0.045(8) 0.007(7) -0.022(8)
C46 0.152(14) 0.118(12) 0.120(12) 0.063(10) 0.023(10) 0.011(10)
C47 0.068(6) 0.042(5) 0.100(8) 0.027(5) 0.003(6) 0.004(4)
C48 0.132(12) 0.076(8) 0.147(12) 0.066(9) 0.023(10) 0.009(8)
C49 0.089(8) 0.078(8) 0.108(9) 0.034(7) 0.015(7) 0.029(7)
C50 0.131(13) 0.174(15) 0.081(9) 0.071(10) -0.011(8) 0.000(11)
Cl1 0.0312(9) 0.0495(10) 0.0249(8) 0.0161(7) -0.0056(6) 0.0003(7)
Cl2 0.0278(8) 0.0547(11) 0.0289(8) 0.0168(8) -0.0025(7) 0.0006(7)
Cl3 0.0629(13) 0.0738(15) 0.0351(10) 0.0119(10) -0.0020(9) 0.0340(12)
Cl4 0.146(4) 0.174(4) 0.111(3) 0.039(3) 0.036(3) -0.002(3)
Cl5 0.131(3) 0.139(3) 0.113(3) 0.031(3) 0.021(2) -0.010(3)
Cu1 0.0248(4) 0.0353(4) 0.0202(4) 0.0097(3) -0.0052(3) 0.0020(3)
Cu2 0.0290(4) 0.0365(5) 0.0251(4) 0.0123(3) 0.0009(3) 0.0043(3)
Cu3 0.0285(4) 0.0366(5) 0.0238(4) 0.0090(3) -0.0024(3) 0.0000(3)
Cu4 0.0296(4) 0.0341(5) 0.0255(4) 0.0086(3) 0.0007(3) 0.0018(3)
N1 0.023(3) 0.033(3) 0.018(2) 0.006(2) -0.004(2) 0.000(2)
N2 0.024(3) 0.038(3) 0.023(3) 0.012(2) 0.000(2) 0.005(2)
N3 0.023(3) 0.038(3) 0.025(3) 0.013(2) -0.001(2) 0.006(2)
N4 0.027(3) 0.033(3) 0.025(3) 0.012(2) -0.001(2) 0.002(2)
N5 0.028(3) 0.040(3) 0.030(3) 0.015(3) 0.000(2) 0.001(2)
N6 0.058(2) 0.047(4) 0.031(3) 0.022(3) 0.003(3) 0.018(3)
N7 0.026(3) 0.039(3) 0.021(3) 0.011(2) -0.002(2) 0.001(2)
N8 0.030(3) 0.043(3) 0.028(3) 0.013(3) -0.007(2) -0.005(3)
O1 0.028(2) 0.038(3) 0.022(2) 0.008(2) -0.0031(18) 0.0044(19)
O2 0.031(2) 0.029(2) 0.027(2) 0.012(2) -0.0040(19) -0.0006(19)
O3 0.022(2) 0.041(3) 0.024(2) 0.012(2) -0.0022(18) 0.005(2)
O4 0.043(3) 0.043(3) 0.028(2) 0.014(2) 0.008(2) 0.009(2)
O5 0.042(3) 0.039(3) 0.034(3) 0.010(2) 0.011(2) 0.005(2)
O6 0.037(3) 0.035(3) 0.033(3) 0.004(2) -0.001(2) 0.000(2)
O7 0.039(3) 0.036(3) 0.041(3) 0.011(2) 0.004(2) 0.001(2)
O8 0.056(3) 0.053(3) 0.024(2) 0.014(2) -0.005(2) 0.016(3)
O9 0.056(4) 0.136(6) 0.070(4) 0.057(4) 0.007(3) 0.044(4)
O10 0.099(5) 0.057(4) 0.041(3) 0.018(3) -0.023(3) -0.015(3)
O11 0.054(4) 0.082(4) 0.055(4) 0.037(3) 0.003(3) -0.010(3)
O12 0.049(3) 0.057(4) 0.043(3) 0.027(3) -0.010(3) -0.015(3)
O13 0.068(4) 0.052(4) 0.077(4) 0.023(3) -0.006(3) 0.016(3)
O14 0.044(3) 0.097(5) 0.050(3) 0.049(3) -0.010(3) -0.012(3)
O15 0.097(5) 0.069(4) 0.057(4) 0.006(3) -0.032(4) 0.030(4)
O16 0.021(3) 0.115(5) 0.048(3) 0.032(3) -0.003(2) -0.001(3)
O17 0.035(3) 0.087(4) 0.031(3) 0.031(3) -0.005(2) -0.010(3)
O18 0.082(5) 0.080(5) 0.044(3) 0.016(3) 0.013(3) 0.019(4)
O19 0.112(6) 0.095(5) 0.042(4) -0.007(3) 0.004(4) 0.059(5)
O20 0.091(5) 0.092(5) 0.094(5) 0.046(4) -0.029(4) 0.022(4)
O21 0.062(4) 0.117(6) 0.050(4) 0.011(4) -0.008(3) 0.019(4)

loop_
_atom_type_symbol
_atom_type_description
_atom_type_scat_dispersion_real
_atom_type_scat_dispersion_imag
_atom_type_scat_source
C C 0.0033 0.0016 'International Tables Vol C Tables 4.2.6.8 and 6.1.1.4'
H H 0.0000 0.0000 'International Tables Vol C Tables 4.2.6.8 and 6.1.1.4'
N N 0.0061 0.0033 'International Tables Vol C Tables 4.2.6.8 and 6.1.1.4'
O O 0.0106 0.0060 'International Tables Vol C Tables 4.2.6.8 and 6.1.1.4'
Cl Cl 0.1484 0.1585 'International Tables Vol C Tables 4.2.6.8 and 6.1.1.4'
Cu Cu 0.3201 1.2651 'International Tables Vol C Tables 4.2.6.8 and 6.1.1.4'

loop_
_geom_angle_atom_site_label_1
_geom_angle_atom_site_label_2
_geom_angle_atom_site_label_3
_geom_angle
_geom_angle_site_symmetry_1
_geom_angle_site_symmetry_3
N2 C1 N1 127.7(6) . .
N2 C1 N4 116.2(6) . .
N1 C1 N4 116.1(5) . .
N6 C2 N3 118.3(6) . .
N6 C2 N2 117.6(6) . .
N3 C2 N2 124.1(6) . .
N3 C3 N1 127.5(6) . .
N3 C3 N7 117.3(6) . .
N1 C3 N7 115.2(6) . .
N6 C4 C5 112.8(8) . .
N6 C4 H4A 109.0 . .
C5 C4 H4A 109.0 . .
N6 C4 H4B 109.0 . .
C5 C4 H4B 109.0 . .
H4A C4 H4B 107.8 . .
C6 C5 C10 116.6(9) . .
C6 C5 C4 122.9(8) . .
C10 C5 C4 120.4(8) . .
C7 C6 C5 122.5(9) . .
C7 C6 H6 118.8 . .
C5 C6 H6 118.8 . .
C6 C7 C8 119.1(10) . .
C6 C7 H7 120.4 . .
C8 C7 H7 120.4 . .
C9 C8 C7 119.8(10) . .
C9 C8 H8 120.1 . .
C7 C8 H8 120.1 . .
C8 C9 C10 120.6(9) . .
C8 C9 H9 119.7 . .
C10 C9 H9 119.7 . .
C9 C10 C5 120.9(9) . .
C9 C10 H10 119.5 . .
C5 C10 H10 119.5 . .
N6 C11 C12 112.6(9) . .
N6 C11 H11A 109.1 . .
C12 C11 H11A 109.1 . .
N6 C11 H11B 109.1 . .
C12 C11 H11B 109.1 . .
H11A C11 H11B 107.8 . .
C13 C12 C17 121.8(10) . .
C13 C12 C11 120.4(9) . .
C17 C12 C11 117.3(11) . .
C12 C13 C14 119.3(10) . .
C12 C13 H13 120.3 . .
C14 C13 H13 120.3 . .
C15 C14 C13 115.7(12) . .
C15 C14 H14 122.2 . .
C13 C14 H14 122.2 . .
C14 C15 C16 126.0(11) . .
C14 C15 H15 117.0 . .
C16 C15 H15 117.0 . .
C17 C16 C15 114.7(11) . .
C17 C16 H16 122.6 . .
C15 C16 H16 122.6 . .
C16 C17 C12 121.3(12) . .
C16 C17 H17 119.3 . .
C12 C17 H17 119.3 . .
N4 C18 C19 111.2(6) . .
N4 C18 H18A 109.4 . .
C19 C18 H18A 109.4 . .
N4 C18 H18B 109.4 . .
C19 C18 H18B 109.4 . .
H18A C18 H18B 108.0 . .
N5 C19 C20 121.6(7) . .
N5 C19 C18 114.9(6) . .
C20 C19 C18 123.4(7) . .
C19 C20 C21 119.2(7) . .
C19 C20 H20 120.4 . .
C21 C20 H20 120.4 . .
C20 C21 C22 119.9(7) . .
C20 C21 H21 120.1 . .
C22 C21 H21 120.1 . .
C23 C22 C21 118.7(7) . .
C23 C22 H22 120.7 . .
C21 C22 H22 120.7 . .
N5 C23 C22 122.2(7) . .
N5 C23 H23 118.9 . .
C22 C23 H23 118.9 . .
N7 C24 C25 108.5(6) . .
N7 C24 H24A 110.0 . .
C25 C24 H24A 110.0 . .
N7 C24 H24B 110.0 . .
C25 C24 H24B 110.0 . .
H24A C24 H24B 108.4 . .
N8 C25 C26 121.5(7) . .
N8 C25 C24 115.5(6) . .
C26 C25 C24 123.0(7) . .
C27 C26 C25 119.3(7) . .
C27 C26 H26 120.4 . .
C25 C26 H26 120.4 . .
C26 C27 C28 119.8(7) . .
C26 C27 H27 120.1 . .
C28 C27 H27 120.1 . .
C29 C28 C27 118.0(7) . .
C29 C28 H28 121.0 . .
C27 C28 H28 121.0 . .
N8 C29 C28 123.0(8) . .
N8 C29 H29 118.5 . .
C28 C29 H29 118.5 . .
O5 C30 O4 127.4(7) . .
O5 C30 C31 115.4(7) . .
O4 C30 C31 117.2(7) . .
C36 C31 C32 119.9(7) . .
C36 C31 C30 119.1(8) . .
C32 C31 C30 121.0(8) . .
C31 C32 C33 119.9(8) . .
C31 C32 H32 120.1 . .
C33 C32 H32 120.1 . .
C34 C33 C32 119.0(8) . .
C34 C33 H33 120.5 . .
C32 C33 H33 120.5 . .
C35 C34 C33 120.7(8) . .
C35 C34 H34 119.7 . .
C33 C34 H34 119.7 . .
C34 C35 C36 120.4(8) . .
C34 C35 H35 119.8 . .
C36 C35 H35 119.8 . .
C31 C36 C35 120.0(8) . .
C31 C36 H36 120.0 . .
C35 C36 H36 120.0 . .
O7 C37 O6 126.4(7) . .
O7 C37 C38 117.0(8) . .
O6 C37 C38 116.5(8) . .
C39 C38 C43 119.1(7) . .
C39 C38 C37 119.8(8) . .
C43 C38 C37 121.0(8) . .
C40 C39 C38 119.7(8) . .
C40 C39 H39 120.2 . .
C38 C39 H39 120.2 . .
C41 C40 C39 120.1(8) . .
C41 C40 H40 119.9 . .
C39 C40 H40 119.9 . .
C42 C41 C40 120.6(8) . .
C42 C41 H41 119.7 . .
C40 C41 H41 119.7 . .
C41 C42 C43 120.4(9) . .
C41 C42 H42 119.8 . .
C43 C42 H42 119.8 . .
C42 C43 C38 120.1(8) . .
C42 C43 H43 119.9 . .
C38 C43 H43 119.9 . .
O12 C44 C46 110.3(10) . .
O12 C44 C45 111.2(9) . .
C46 C44 C45 110.2(10) . .
O12 C44 H44 108.3 . .
C46 C44 H44 108.3 . .
C45 C44 H44 108.3 . .
C44 C45 H45A 109.5 . .
C44 C45 H45B 109.5 . .
H45A C45 H45B 109.5 . .
C44 C45 H45C 109.5 . .
H45A C45 H45C 109.5 . .
H45B C45 H45C 109.5 . .
C44 C46 H46A 109.5 . .
C44 C46 H46B 109.5 . .
H46A C46 H46B 109.5 . .
C44 C46 H46C 109.5 . .
H46A C46 H46C 109.5 . .
H46B C46 H46C 109.5 . .
O13 C47 C49 111.6(9) . .
O13 C47 C48 109.7(9) . .
C49 C47 C48 111.0(9) . .
O13 C47 H47 108.1 . .
C49 C47 H47 108.1 . .
C48 C47 H47 108.1 . .
C47 C48 H48A 109.5 . .
C47 C48 H48B 109.5 . .
H48A C48 H48B 109.5 . .
C47 C48 H48C 109.5 . .
H48A C48 H48C 109.5 . .
H48B C48 H48C 109.5 . .
C47 C49 H49A 109.5 . .
C47 C49 H49B 109.5 . .
H49A C49 H49B 109.5 . .
C47 C49 H49C 109.5 . .
H49A C49 H49C 109.5 . .
H49B C49 H49C 109.5 . .
Cl5 C50 Cl4 113.4(8) . .
Cl5 C50 H50A 108.9 . .
Cl4 C50 H50A 108.9 . .
Cl5 C50 H50B 108.9 . .
Cl4 C50 H50B 108.9 . .
H50A C50 H50B 107.7 . .
O10 Cl1 O11 109.6(4) . .
O10 Cl1 O9 112.0(4) . .
O11 Cl1 O9 109.9(4) . .
O10 Cl1 O8 108.5(3) . .
O11 Cl1 O8 109.4(3) . .
O9 Cl1 O8 107.4(3) . .
O16 Cl2 O15 111.8(4) . .
O16 Cl2 O17 111.7(3) . .
O15 Cl2 O17 110.5(4) . .
O16 Cl2 O14 106.8(4) . .
O15 Cl2 O14 108.0(4) . .
O17 Cl2 O14 108.0(3) . .
O21 Cl3 O20 111.4(5) . .
O21 Cl3 O19 110.8(4) . .
O20 Cl3 O19 109.5(4) . .
O21 Cl3 O18 109.0(4) . .
O20 Cl3 O18 106.9(5) . .
O19 Cl3 O18 109.2(5) . .
O1 Cu1 O1 82.3(2) . 2_766
O1 Cu1 N1 168.48(19) . .
O1 Cu1 N1 89.50(19) 2_766 .
O1 Cu1 O2 95.89(19) . .
O1 Cu1 O2 177.50(19) 2_766 .
N1 Cu1 O2 92.54(19) . .
O1 Cu1 O3 96.93(17) . .
O1 Cu1 O3 100.71(17) 2_766 .
N1 Cu1 O3 92.51(18) . .
O2 Cu1 O3 77.76(17) . .
O1 Cu1 Cu1 41.56(13) . 2_766
O1 Cu1 Cu1 40.73(13) 2_766 2_766
N1 Cu1 Cu1 129.74(14) . 2_766
O2 Cu1 Cu1 137.43(14) . 2_766
O3 Cu1 Cu1 101.76(11) . 2_766
O3 Cu2 O4 96.87(19) . .
O3 Cu2 N5 170.6(2) . .
O4 Cu2 N5 92.5(2) . .
O3 Cu2 N4 88.7(2) . .
O4 Cu2 N4 174.0(2) . .
N5 Cu2 N4 82.0(2) . .
O6 Cu3 O2 98.60(19) . .
O6 Cu3 N8 90.7(2) . .
O2 Cu3 N8 164.2(2) . .
O6 Cu3 N7 170.9(2) . .
O2 Cu3 N7 90.51(19) . .
N8 Cu3 N7 80.6(2) . .
O6 Cu3 O12 90.9(2) . .
O2 Cu3 O12 95.4(2) . .
N8 Cu3 O12 97.2(2) . .
N7 Cu3 O12 87.7(2) . .
O7 Cu4 O5 84.0(2) . .
O7 Cu4 O3 172.7(2) . .
O5 Cu4 O3 94.16(19) . .
O7 Cu4 O2 94.44(19) . .
O5 Cu4 O2 177.2(2) . .
O3 Cu4 O2 87.05(18) . .
O7 Cu4 O8 105.56(19) . .
O5 Cu4 O8 96.17(19) . .
O3 Cu4 O8 81.68(18) . .
O2 Cu4 O8 86.51(18) . .
C1 N1 C3 112.1(5) . .
C1 N1 Cu1 123.2(4) . .
C3 N1 Cu1 124.6(4) . .
C1 N2 C2 113.8(6) . .
C3 N3 C2 114.4(5) . .
C1 N4 C18 115.0(5) . .
C1 N4 Cu2 109.8(4) . .
C18 N4 Cu2 105.0(4) . .
C1 N4 H4 101(4) . .
C18 N4 H4 119(4) . .
Cu2 N4 H4 107(4) . .
C23 N5 C19 118.4(6) . .
C23 N5 Cu2 125.5(5) . .
C19 N5 Cu2 116.1(5) . .
C2 N6 C11 121.4(7) . .
C2 N6 C4 122.9(7) . .
C11 N6 C4 115.5(7) . .
C3 N7 C24 115.0(6) . .
C3 N7 Cu3 108.3(4) . .
C24 N7 Cu3 105.8(4) . .
C3 N7 H7A 111(5) . .
C24 N7 H7A 111(5) . .
Cu3 N7 H7A 105(5) . .
C29 N8 C25 118.3(6) . .
C29 N8 Cu3 126.8(5) . .
C25 N8 Cu3 114.9(4) . .
Cu1 O1 Cu1 97.7(2) . 2_766
Cu1 O1 H1 121(5) . .
Cu1 O1 H1 111(5) 2_766 .
Cu3 O2 Cu4 108.7(2) . .
Cu3 O2 Cu1 122.3(2) . .
Cu4 O2 Cu1 100.9(2) . .
Cu3 O2 H2 114(6) . .
Cu4 O2 H2 102(6) . .
Cu1 O2 H2 107(5) . .
Cu2 O3 Cu4 110.7(2) . .
Cu2 O3 Cu1 120.7(2) . .
Cu4 O3 Cu1 94.27(18) . .
Cu2 O3 H3 107(5) . .
Cu4 O3 H3 111(5) . .
Cu1 O3 H3 113(5) . .
C30 O4 Cu2 128.2(5) . .
C30 O5 Cu4 131.5(5) . .
C37 O6 Cu3 131.3(5) . .
C37 O7 Cu4 129.7(5) . .
Cl1 O8 Cu4 129.4(3) . .
C44 O12 Cu3 128.6(5) . .
C44 O12 H12 97(7) . .
Cu3 O12 H12 121(7) . .
C47 O13 H13A 109.5 . .

loop_
_geom_bond_atom_site_label_1
_geom_bond_atom_site_label_2
_geom_bond_distance
_geom_bond_site_symmetry_2
C1 N2 1.305(8) .
C1 N1 1.341(8) .
C1 N4 1.430(8) .
C2 N6 1.327(9) .
C2 N3 1.351(9) .
C2 N2 1.366(8) .
C3 N3 1.301(8) .
C3 N1 1.350(8) .
C3 N7 1.410(9) .
C4 N6 1.465(11) .
C4 C5 1.496(13) .
C4 H4A 0.9700 .
C4 H4B 0.9700 .
C5 C6 1.374(12) .
C5 C10 1.398(12) .
C6 C7 1.373(13) .
C6 H6 0.9300 .
C7 C8 1.389(12) .
C7 H7 0.9300 .
C8 C9 1.344(13) .
C8 H8 0.9300 .
C9 C10 1.384(13) .
C9 H9 0.9300 .
C10 H10 0.9300 .
C11 N6 1.455(11) .
C11 C12 1.508(13) .
C11 H11A 0.9700 .
C11 H11B 0.9700 .
C12 C13 1.357(15) .
C12 C17 1.389(14) .
C13 C14 1.411(14) .
C13 H13 0.9300 .
C14 C15 1.347(15) .
C14 H14 0.9300 .
C15 C16 1.421(16) .
C15 H15 0.9300 .
C16 C17 1.338(13) .
C16 H16 0.9300 .
C17 H17 0.9300 .
C18 N4 1.472(9) .
C18 C19 1.505(10) .
C18 H18A 0.9700 .
C18 H18B 0.9700 .
C19 N5 1.357(9) .
C19 C20 1.371(10) .
C20 C21 1.372(10) .
C20 H20 0.9300 .
C21 C22 1.377(10) .
C21 H21 0.9300 .
C22 C23 1.369(10) .
C22 H22 0.9300 .
C23 N5 1.351(9) .
C23 H23 0.9300 .
C24 N7 1.487(8) .
C24 C25 1.509(9) .
C24 H24A 0.9700 .
C24 H24B 0.9700 .
C25 N8 1.349(9) .
C25 C26 1.374(10) .
C26 C27 1.360(10) .
C26 H26 0.9300 .
C27 C28 1.389(11) .
C27 H27 0.9300 .
C28 C29 1.361(10) .
C28 H28 0.9300 .
C29 N8 1.342(9) .
C29 H29 0.9300 .
C30 O5 1.244(9) .
C30 O4 1.262(9) .
C30 C31 1.509(10) .
C31 C36 1.366(11) .
C31 C32 1.379(11) .
C32 C33 1.411(10) .
C32 H32 0.9300 .
C33 C34 1.369(11) .
C33 H33 0.9300 .
C34 C35 1.361(12) .
C34 H34 0.9300 .
C35 C36 1.390(10) .
C35 H35 0.9300 .
C36 H36 0.9300 .
C37 O7 1.259(9) .
C37 O6 1.262(9) .
C37 C38 1.492(10) .
C38 C39 1.390(12) .
C38 C43 1.394(12) .
C39 C40 1.390(11) .
C39 H39 0.9300 .
C40 C41 1.368(12) .
C40 H40 0.9300 .
C41 C42 1.366(12) .
C41 H41 0.9300 .
C42 C43 1.375(10) .
C42 H42 0.9300 .
C43 H43 0.9300 .
C44 O12 1.438(10) .
C44 C46 1.502(16) .
C44 C45 1.523(14) .
C44 H44 0.9800 .
C45 H45A 0.9600 .
C45 H45B 0.9600 .
C45 H45C 0.9600 .
C46 H46A 0.9600 .
C46 H46B 0.9600 .
C46 H46C 0.9600 .
C47 O13 1.410(10) .
C47 C49 1.489(14) .
C47 C48 1.495(15) .
C47 H47 0.9800 .
C48 H48A 0.9600 .
C48 H48B 0.9600 .
C48 H48C 0.9600 .
C49 H49A 0.9600 .
C49 H49B 0.9600 .
C49 H49C 0.9600 .
C50 Cl5 1.695(14) .
C50 Cl4 1.757(15) .
C50 H50A 0.9700 .
C50 H50B 0.9700 .
Cl1 O10 1.411(6) .
Cl1 O11 1.411(6) .
Cl1 O9 1.416(6) .
Cl1 O8 1.469(5) .
Cl2 O16 1.415(5) .
Cl2 O15 1.416(6) .
Cl2 O17 1.437(5) .
Cl2 O14 1.439(6) .
Cl3 O21 1.417(7) .
Cl3 O20 1.419(7) .
Cl3 O19 1.422(6) .
Cl3 O18 1.458(7) .
Cu1 O1 1.918(4) .
Cu1 O1 1.950(4) 2_766
Cu1 N1 2.013(5) .
Cu1 O2 2.017(4) .
Cu1 O3 2.284(4) .
Cu1 Cu1 2.9127(14) 2_766
Cu2 O3 1.904(5) .
Cu2 O4 1.947(4) .
Cu2 N5 1.963(6) .
Cu2 N4 2.128(5) .
Cu3 O6 1.924(4) .
Cu3 O2 1.955(4) .
Cu3 N8 1.987(6) .
Cu3 N7 2.083(5) .
Cu3 O12 2.272(6) .
Cu4 O7 1.909(5) .
Cu4 O5 1.915(5) .
Cu4 O3 1.930(4) .
Cu4 O2 2.000(5) .
Cu4 O8 2.430(5) .
N4 H4 0.93(7) .
N7 H7A 0.847(10) .
O1 Cu1 1.950(4) 2_766
O1 H1 0.846(10) .
O2 H2 0.79(7) .
O3 H3 0.845(10) .
O12 H12 0.79(9) .
O13 H13A 0.8200 .

loop_
_geom_torsion_atom_site_label_1
_geom_torsion_atom_site_label_2
_geom_torsion_atom_site_label_3
_geom_torsion_atom_site_label_4
_geom_torsion
N6 C4 C5 C6 58.3(13)
N6 C4 C5 C10 -118.5(10)
C10 C5 C6 C7 -4.5(16)
C4 C5 C6 C7 178.5(10)
C5 C6 C7 C8 -0.7(17)
C6 C7 C8 C9 5.3(16)
C7 C8 C9 C10 -4.4(16)
C8 C9 C10 C5 -1.0(17)
C6 C5 C10 C9 5.3(16)
C4 C5 C10 C9 -177.6(10)
N6 C11 C12 C13 54.9(14)
N6 C11 C12 C17 -133.3(10)
C17 C12 C13 C14 7.9(18)
C11 C12 C13 C14 179.3(10)
C12 C13 C14 C15 -2.8(17)
C13 C14 C15 C16 -7.6(18)
C14 C15 C16 C17 12.5(18)
C15 C16 C17 C12 -6.8(17)
C13 C12 C17 C16 -2.7(19)
C11 C12 C17 C16 -174.4(11)
N4 C18 C19 N5 -28.0(9)
N4 C18 C19 C20 154.8(7)
N5 C19 C20 C21 -0.6(11)
C18 C19 C20 C21 176.5(7)
C19 C20 C21 C22 -0.3(11)
C20 C21 C22 C23 0.8(11)
C21 C22 C23 N5 -0.4(11)
N7 C24 C25 N8 25.4(9)
N7 C24 C25 C26 -153.7(7)
N8 C25 C26 C27 -1.2(12)
C24 C25 C26 C27 177.8(8)
C25 C26 C27 C28 -0.4(13)
C26 C27 C28 C29 1.7(13)
C27 C28 C29 N8 -1.5(13)
O5 C30 C31 C36 -10.4(10)
O4 C30 C31 C36 169.1(7)
O5 C30 C31 C32 171.4(7)
O4 C30 C31 C32 -9.1(11)
C36 C31 C32 C33 -0.9(12)
C30 C31 C32 C33 177.3(7)
C31 C32 C33 C34 -1.8(12)
C32 C33 C34 C35 3.4(12)
C33 C34 C35 C36 -2.3(12)
C32 C31 C36 C35 2.0(12)
C30 C31 C36 C35 -176.2(7)
C34 C35 C36 C31 -0.4(12)
O7 C37 C38 C39 -12.9(12)
O6 C37 C38 C39 166.0(8)
O7 C37 C38 C43 168.3(8)
O6 C37 C38 C43 -12.8(12)
C43 C38 C39 C40 1.8(14)
C37 C38 C39 C40 -177.1(8)
C38 C39 C40 C41 -1.4(14)
C39 C40 C41 C42 0.4(14)
C40 C41 C42 C43 0.2(14)
C41 C42 C43 C38 0.1(14)
C39 C38 C43 C42 -1.1(14)
C37 C38 C43 C42 177.7(8)
N2 C1 N1 C3 3.4(9)
N4 C1 N1 C3 -177.4(5)
N2 C1 N1 Cu1 -177.5(5)
N4 C1 N1 Cu1 1.7(7)
N3 C3 N1 C1 -2.7(8)
N7 C3 N1 C1 175.5(5)
N3 C3 N1 Cu1 178.2(5)
N7 C3 N1 Cu1 -3.6(7)
N1 C1 N2 C2 0.7(9)
N4 C1 N2 C2 -178.5(5)
N6 C2 N2 C1 172.0(6)
N3 C2 N2 C1 -6.1(8)
N1 C3 N3 C2 -1.9(9)
N7 C3 N3 C2 179.9(5)
N6 C2 N3 C3 -171.5(6)
N2 C2 N3 C3 6.7(9)
N2 C1 N4 C18 15.2(8)
N1 C1 N4 C18 -164.1(5)
N2 C1 N4 Cu2 -102.9(5)
N1 C1 N4 Cu2 77.8(6)
C19 C18 N4 C1 -86.1(7)
C19 C18 N4 Cu2 34.7(6)
C22 C23 N5 C19 -0.4(10)
C22 C23 N5 Cu2 178.7(5)
C20 C19 N5 C23 0.9(10)
C18 C19 N5 C23 -176.3(6)
C20 C19 N5 Cu2 -178.3(5)
C18 C19 N5 Cu2 4.5(8)
N3 C2 N6 C11 5.4(10)
N2 C2 N6 C11 -172.8(7)
N3 C2 N6 C4 178.7(6)
N2 C2 N6 C4 0.4(10)
C12 C11 N6 C2 -110.6(9)
C12 C11 N6 C4 75.7(11)
C5 C4 N6 C2 -97.2(9)
C5 C4 N6 C11 76.5(10)
N3 C3 N7 C24 -11.6(8)
N1 C3 N7 C24 170.0(5)
N3 C3 N7 Cu3 106.4(5)
N1 C3 N7 Cu3 -72.0(5)
C25 C24 N7 C3 80.3(7)
C25 C24 N7 Cu3 -39.1(7)
C28 C29 N8 C25 0.0(12)
C28 C29 N8 Cu3 179.1(6)
C26 C25 N8 C29 1.4(11)
C24 C25 N8 C29 -177.7(7)
C26 C25 N8 Cu3 -177.9(6)
C24 C25 N8 Cu3 3.1(8)
O5 C30 O4 Cu2 2.5(11)
C31 C30 O4 Cu2 -176.9(4)
O4 C30 O5 Cu4 3.3(12)
C31 C30 O5 Cu4 -177.2(5)
O7 C37 O6 Cu3 -5.7(13)
C38 C37 O6 Cu3 175.5(5)
O6 C37 O7 Cu4 -13.2(12)
C38 C37 O7 Cu4 165.6(5)
O10 Cl1 O8 Cu4 30.1(5)
O11 Cl1 O8 Cu4 -89.4(5)
O9 Cl1 O8 Cu4 151.4(5)
C46 C44 O12 Cu3 95.8(10)
C45 C44 O12 Cu3 -141.6(8)
